data_2236190
loop_
_publ_author_name
'Ramaswamy, S.'
'Sribala, R.'
'Srinivasan, N.'
'Krishnakumar, R. V.'
'Kumar, R. Ranjith'

_publ_section_title
;
 1-Methyl-1'-(4-methylphenyl)-2',3',5',6',7',7a'-hexahydro-1'<i>H</i>-dispiro[piperidine-3,2'-pyrrolizine-3',3''-indoline]-4,2''-dione
;
_journal_coeditor_code FJ2583
_journal_issue 9
_journal_name_full 'Acta Crystallographica Section E'
_journal_page_first o2772
_journal_page_last o2773
_journal_paper_doi 10.1107/S1600536812036240
_journal_volume 68
_journal_year 2012
_chemical_formula_iupac 'C26 H29 N3 O2'
_chemical_formula_moiety 'C26 H29 N3 O2'
_chemical_formula_sum 'C26 H29 N3 O2'
_chemical_formula_weight 415.52
_chemical_name_systematic
;
1-Methyl-1'-(4-methylphenyl)-2',3',5',6',7',7a'-hexahydro-1'<i>H</i>-
dispiro[piperidine-3,2'-pyrrolizine-3',3''-indoline]-4,2''-dione
;
_space_group_IT_number 2
_symmetry_cell_setting triclinic
_symmetry_space_group_name_Hall '-P 1'
_symmetry_space_group_name_H-M 'P -1'
_atom_sites_solution_hydrogens geom
_atom_sites_solution_primary direct
_atom_sites_solution_secondary difmap
_audit_creation_method SHELXL-97
_cell_angle_alpha 97.654(2)
_cell_angle_beta 101.024(2)
_cell_angle_gamma 102.345(2)
_cell_formula_units_Z 4
_cell_length_a 8.7516(4)
_cell_length_b 12.4649(5)
_cell_length_c 21.4605(8)
_cell_measurement_reflns_used 5520
_cell_measurement_temperature 293(2)
_cell_measurement_theta_max 23.911
_cell_measurement_theta_min 2.355
_cell_volume 2207.45(16)
_computing_cell_refinement 'SAINT (Bruker, 2009)'
_computing_data_collection 'APEX2 (Bruker, 2009)'
_computing_data_reduction 'SAINT (Bruker, 2009)'
_computing_molecular_graphics 'PLUTON (Spek, 2009)'
_computing_publication_material 'SHELXL97 (Sheldrick, 2008)'
_computing_structure_refinement 'SHELXL97 (Sheldrick, 2008)'
_computing_structure_solution 'SHELXS97 (Sheldrick, 2008)'
_diffrn_ambient_temperature 293(2)
_diffrn_measured_fraction_theta_full 0.995
_diffrn_measured_fraction_theta_max 0.995
_diffrn_measurement_device_type 'Bruker Kappa APEXII CCD'
_diffrn_measurement_method '\w and \f scan'
_diffrn_radiation_monochromator graphite
_diffrn_radiation_source 'fine-focus sealed tube'
_diffrn_radiation_type MoK\a
_diffrn_radiation_wavelength 0.71073
_diffrn_reflns_av_R_equivalents 0.0367
_diffrn_reflns_av_sigmaI/netI 0.0308
_diffrn_reflns_limit_h_max 10
_diffrn_reflns_limit_h_min -10
_diffrn_reflns_limit_k_max 14
_diffrn_reflns_limit_k_min -14
_diffrn_reflns_limit_l_max 25
_diffrn_reflns_limit_l_min -25
_diffrn_reflns_number 44464
_diffrn_reflns_theta_full 25.02
_diffrn_reflns_theta_max 25.02
_diffrn_reflns_theta_min 1.80
_exptl_absorpt_coefficient_mu 0.080
_exptl_absorpt_correction_T_max 0.96
_exptl_absorpt_correction_T_min 0.93
_exptl_absorpt_correction_type multi-scan
_exptl_absorpt_process_details '(SADABS; Bruker, 2009)'
_exptl_crystal_colour colourless
_exptl_crystal_density_diffrn 1.250
_exptl_crystal_density_method 'not measured'
_exptl_crystal_description block
_exptl_crystal_F_000 888
_exptl_crystal_size_max 0.28
_exptl_crystal_size_mid 0.19
_exptl_crystal_size_min 0.19
_refine_diff_density_max 0.210
_refine_diff_density_min -0.174
_refine_ls_extinction_coef 0.0037(7)
_refine_ls_extinction_expression Fc^*^=kFc[1+0.001xFc^2^\l^3^/sin(2\q)]^-1/4^
_refine_ls_extinction_method 'SHELXL97 (Sheldrick, 2008)'
_refine_ls_goodness_of_fit_ref 1.021
_refine_ls_hydrogen_treatment constr
_refine_ls_matrix_type full
_refine_ls_number_parameters 574
_refine_ls_number_reflns 7765
_refine_ls_number_restraints 0
_refine_ls_restrained_S_all 1.021
_refine_ls_R_factor_all 0.0664
_refine_ls_R_factor_gt 0.0403
_refine_ls_shift/su_max 0.000
_refine_ls_shift/su_mean 0.000
_refine_ls_structure_factor_coef Fsqd
_refine_ls_weighting_details 'calc w=1/[\s^2^(Fo^2^)+(0.0495P)^2^+0.5445P] where P=(Fo^2^+2Fc^2^)/3'
_refine_ls_weighting_scheme calc
_refine_ls_wR_factor_gt 0.0978
_refine_ls_wR_factor_ref 0.1102
_reflns_number_gt 5493
_reflns_number_total 7765
_reflns_threshold_expression I>2sigma(I)
_cod_data_source_file fj2583.cif
_cod_data_source_block I
_cod_database_code 2236190
_cod_database_fobs_code 2236190

loop_
_symmetry_equiv_pos_as_xyz
'x, y, z'
'-x, -y, -z'

loop_
_atom_site_type_symbol
_atom_site_label
_atom_site_fract_x
_atom_site_fract_y
_atom_site_fract_z
_atom_site_U_iso_or_equiv
_atom_site_adp_type
_atom_site_calc_flag
_atom_site_refinement_flags
_atom_site_occupancy
_atom_site_symmetry_multiplicity
_atom_site_disorder_assembly
_atom_site_disorder_group
O O1A 0.94742(14) 0.97304(9) 0.41175(5) 0.0410(3) Uani d . 1 1 . .
O O2A 0.66024(15) 0.52962(10) 0.36307(6) 0.0506(3) Uani d . 1 1 . .
N N1A 0.98111(15) 0.80851(10) 0.31517(6) 0.0330(3) Uani d . 1 1 B .
N N2A 1.02786(17) 0.86038(11) 0.48069(6) 0.0432(4) Uani d . 1 1 . .
H H2A 1.0432 0.9046 0.5169 0.052 Uiso calc R 1 1 . .
N N3A 0.63813(17) 0.84523(12) 0.41103(7) 0.0446(4) Uani d . 1 1 . .
C C1A 0.92833(18) 0.77439(12) 0.37159(7) 0.0309(4) Uani d . 1 1 . .
C C2A 0.74340(18) 0.71642(12) 0.34351(7) 0.0308(4) Uani d . 1 1 . .
C C3A 0.74369(18) 0.66023(12) 0.27416(7) 0.0315(4) Uani d . 1 1 . .
H H3A 0.7765 0.5906 0.2781 0.038 Uiso calc R 1 1 . .
C C4A 0.87877(19) 0.73809(13) 0.25463(7) 0.0334(4) Uani d . 1 1 B .
H H4A 0.8326 0.7858 0.2275 0.040 Uiso calc R 1 1 . .
C C5A 0.9919(2) 0.68726(16) 0.22146(9) 0.0507(5) Uani d . 1 1 . .
H H51A 0.9543 0.6724 0.1749 0.061 Uiso calc R 1 1 A 1
H H52A 1.0057 0.6187 0.2359 0.061 Uiso calc R 1 1 A 1
C C6AA 1.1467(3) 0.7797(3) 0.24341(15) 0.0532(11) Uani d P 0.706(7) 1 B 1
H H61A 1.2395 0.7507 0.2394 0.064 Uiso calc PR 0.706(7) 1 B 1
H H62A 1.1437 0.8390 0.2186 0.064 Uiso calc PR 0.706(7) 1 B 1
C C6A 1.1412(9) 0.7035(9) 0.2653(4) 0.067(3) Uani d P 0.294(7) 1 B 2
H H63A 1.2291 0.7116 0.2434 0.080 Uiso calc PR 0.294(7) 1 B 2
H H64A 1.1424 0.6425 0.2889 0.080 Uiso calc PR 0.294(7) 1 B 2
C C7A 1.1497(2) 0.81995(17) 0.31269(9) 0.0504(5) Uani d . 1 1 . .
H H71A 1.1983 0.7749 0.3403 0.061 Uiso calc R 1 1 B 1
H H72A 1.2100 0.8972 0.3265 0.061 Uiso calc R 1 1 B 1
C C8A 0.96279(19) 0.88168(13) 0.42297(8) 0.0345(4) Uani d . 1 1 . .
C C9A 1.0674(2) 0.75700(14) 0.47431(8) 0.0397(4) Uani d . 1 1 . .
C C10A 1.1479(2) 0.71193(16) 0.52181(9) 0.0541(5) Uani d . 1 1 . .
H H10A 1.1798 0.7491 0.5645 0.065 Uiso calc R 1 1 . .
C C11A 1.1795(3) 0.60970(18) 0.50390(11) 0.0608(6) Uani d . 1 1 . .
H H11A 1.2346 0.5777 0.5349 0.073 Uiso calc R 1 1 . .
C C12A 1.1307(2) 0.55462(16) 0.44085(10) 0.0555(5) Uani d . 1 1 . .
H H12A 1.1536 0.4860 0.4298 0.067 Uiso calc R 1 1 . .
C C13A 1.0476(2) 0.60007(14) 0.39347(9) 0.0441(4) Uani d . 1 1 . .
H H13A 1.0135 0.5620 0.3510 0.053 Uiso calc R 1 1 . .
C C14A 1.01634(19) 0.70280(13) 0.41043(8) 0.0349(4) Uani d . 1 1 . .
C C15A 0.67971(19) 0.62814(14) 0.38218(8) 0.0374(4) Uani d . 1 1 . .
C C16A 0.6375(3) 0.66840(17) 0.44407(9) 0.0542(5) Uani d . 1 1 . .
H H16A 0.7352 0.6965 0.4776 0.065 Uiso calc R 1 1 . .
H H16B 0.5711 0.6061 0.4569 0.065 Uiso calc R 1 1 . .
C C17A 0.5490(2) 0.75934(18) 0.43833(10) 0.0583(5) Uani d . 1 1 . .
H H17A 0.4425 0.7287 0.4109 0.070 Uiso calc R 1 1 . .
H H17B 0.5379 0.7908 0.4806 0.070 Uiso calc R 1 1 . .
C C18A 0.6423(2) 0.80318(14) 0.34508(8) 0.0378(4) Uani d . 1 1 . .
H H18A 0.6879 0.8647 0.3256 0.045 Uiso calc R 1 1 . .
H H18B 0.5338 0.7692 0.3202 0.045 Uiso calc R 1 1 . .
C C19A 0.5855(3) 0.94882(17) 0.41722(10) 0.0622(6) Uani d . 1 1 . .
H H19A 0.4759 0.9348 0.3940 0.093 Uiso calc R 1 1 . .
H H19B 0.6522 1.0032 0.3998 0.093 Uiso calc R 1 1 . .
H H19C 0.5938 0.9766 0.4620 0.093 Uiso calc R 1 1 . .
C C20A 0.58431(19) 0.62975(13) 0.22520(7) 0.0334(4) Uani d . 1 1 . .
C C21A 0.4860(2) 0.52211(15) 0.21288(9) 0.0485(5) Uani d . 1 1 . .
H H21A 0.5171 0.4692 0.2359 0.058 Uiso calc R 1 1 . .
C C22A 0.3429(2) 0.49259(17) 0.16709(9) 0.0571(5) Uani d . 1 1 . .
H H22A 0.2795 0.4201 0.1601 0.068 Uiso calc R 1 1 . .
C C23A 0.2911(2) 0.56729(17) 0.13138(9) 0.0504(5) Uani d . 1 1 . .
C C24A 0.3886(2) 0.67381(16) 0.14344(9) 0.0476(5) Uani d . 1 1 . .
H H24A 0.3572 0.7263 0.1201 0.057 Uiso calc R 1 1 . .
C C25A 0.5316(2) 0.70464(14) 0.18928(8) 0.0417(4) Uani d . 1 1 . .
H H25A 0.5941 0.7774 0.1962 0.050 Uiso calc R 1 1 . .
C C26A 0.1373(3) 0.5351(2) 0.08001(11) 0.0786(7) Uani d . 1 1 . .
H H26A 0.1455 0.4799 0.0459 0.118 Uiso calc R 1 1 . .
H H26B 0.1191 0.5999 0.0630 0.118 Uiso calc R 1 1 . .
H H26C 0.0494 0.5049 0.0984 0.118 Uiso calc R 1 1 . .
O O1B 0.80365(16) -0.04225(10) 0.18075(6) 0.0539(3) Uani d . 1 1 . .
O O2B 0.8647(2) 0.41105(11) 0.22578(7) 0.0696(4) Uani d . 1 1 . .
N N1B 1.01620(19) 0.16146(13) 0.15026(7) 0.0503(4) Uani d . 1 1 . .
N N2B 0.97215(18) 0.03574(12) 0.27920(7) 0.0473(4) Uani d . 1 1 . .
H H2B 0.9583 -0.0217 0.2976 0.057 Uiso calc R 1 1 . .
N N3B 0.61912(19) 0.10803(13) 0.24203(8) 0.0528(4) Uani d . 1 1 . .
C C1B 0.9443(2) 0.15839(13) 0.20515(8) 0.0398(4) Uani d . 1 1 . .
C C2B 0.7965(2) 0.21432(13) 0.18396(8) 0.0393(4) Uani d . 1 1 . .
C C3B 0.8158(2) 0.24387(14) 0.11669(8) 0.0439(4) Uani d . 1 1 . .
H H3B 0.8938 0.3164 0.1254 0.053 Uiso calc R 1 1 . .
C C4B 0.8991(2) 0.15759(15) 0.09240(8) 0.0472(5) Uani d . 1 1 . .
H H4B 0.8242 0.0837 0.0790 0.057 Uiso calc R 1 1 . .
C C5B 1.0059(3) 0.1781(2) 0.04515(11) 0.0700(6) Uani d . 1 1 . .
H H51B 1.0456 0.2574 0.0465 0.084 Uiso calc R 1 1 . .
H H52B 0.9485 0.1429 0.0014 0.084 Uiso calc R 1 1 . .
C C6B 1.1438(3) 0.1248(2) 0.06857(12) 0.0817(7) Uani d . 1 1 . .
H H61B 1.1364 0.0572 0.0387 0.098 Uiso calc R 1 1 . .
H H62B 1.2467 0.1762 0.0721 0.098 Uiso calc R 1 1 . .
C C7B 1.1265(3) 0.0981(2) 0.13420(11) 0.0717(6) Uani d . 1 1 . .
H H71B 1.0829 0.0188 0.1317 0.086 Uiso calc R 1 1 . .
H H72B 1.2286 0.1220 0.1654 0.086 Uiso calc R 1 1 . .
C C8B 0.8908(2) 0.03814(14) 0.21913(9) 0.0417(4) Uani d . 1 1 . .
C C9B 1.0814(2) 0.13785(15) 0.30764(9) 0.0437(4) Uani d . 1 1 . .
C C10B 1.1940(2) 0.16449(18) 0.36528(9) 0.0579(5) Uani d . 1 1 . .
H H10B 1.2000 0.1138 0.3932 0.069 Uiso calc R 1 1 . .
C C11B 1.2979(3) 0.26945(19) 0.37998(10) 0.0642(6) Uani d . 1 1 . .
H H11B 1.3756 0.2893 0.4185 0.077 Uiso calc R 1 1 . .
C C12B 1.2894(3) 0.34531(18) 0.33923(10) 0.0626(6) Uani d . 1 1 . .
H H12B 1.3612 0.4152 0.3503 0.075 Uiso calc R 1 1 . .
C C13B 1.1745(2) 0.31804(15) 0.28186(10) 0.0546(5) Uani d . 1 1 . .
H H13B 1.1684 0.3692 0.2542 0.065 Uiso calc R 1 1 . .
C C14B 1.0691(2) 0.21393(14) 0.26617(8) 0.0421(4) Uani d . 1 1 . .
C C15B 0.8128(2) 0.31757(15) 0.23421(9) 0.0486(5) Uani d . 1 1 . .
C C16B 0.7613(3) 0.29696(18) 0.29528(10) 0.0628(6) Uani d . 1 1 . .
H H16C 0.7453 0.3656 0.3171 0.075 Uiso calc R 1 1 . .
H H16D 0.8466 0.2765 0.3236 0.075 Uiso calc R 1 1 . .
C C17B 0.6081(3) 0.20570(19) 0.28375(10) 0.0658(6) Uani d . 1 1 . .
H H17C 0.5909 0.1865 0.3246 0.079 Uiso calc R 1 1 . .
H H17D 0.5174 0.2323 0.2640 0.079 Uiso calc R 1 1 . .
C C18B 0.6336(2) 0.13550(15) 0.17934(9) 0.0457(4) Uani d . 1 1 . .
H H18C 0.5488 0.1706 0.1634 0.055 Uiso calc R 1 1 . .
H H18D 0.6213 0.0675 0.1490 0.055 Uiso calc R 1 1 . .
C C19B 0.4850(3) 0.0124(2) 0.23642(13) 0.0766(7) Uani d . 1 1 . .
H H19D 0.4818 -0.0053 0.2784 0.115 Uiso calc R 1 1 . .
H H19E 0.4984 -0.0506 0.2089 0.115 Uiso calc R 1 1 . .
H H19F 0.3864 0.0302 0.2182 0.115 Uiso calc R 1 1 . .
C C20B 0.6676(2) 0.25512(15) 0.07119(9) 0.0481(5) Uani d . 1 1 . .
C C21B 0.6182(3) 0.35393(18) 0.07883(10) 0.0635(6) Uani d . 1 1 . .
H H21B 0.6741 0.4114 0.1131 0.076 Uiso calc R 1 1 . .
C C22B 0.4870(3) 0.3677(2) 0.03610(11) 0.0699(6) Uani d . 1 1 . .
H H22B 0.4559 0.4344 0.0424 0.084 Uiso calc R 1 1 . .
C C23B 0.4009(3) 0.2852(2) -0.01565(10) 0.0628(6) Uani d . 1 1 . .
C C24B 0.4502(3) 0.1881(2) -0.02321(10) 0.0642(6) Uani d . 1 1 . .
H H24B 0.3947 0.1311 -0.0578 0.077 Uiso calc R 1 1 . .
C C25B 0.5807(3) 0.17275(17) 0.01928(9) 0.0569(5) Uani d . 1 1 . .
H H25B 0.6107 0.1056 0.0128 0.068 Uiso calc R 1 1 . .
C C26B 0.2593(3) 0.3020(3) -0.06182(11) 0.0868(8) Uani d . 1 1 . .
H H26D 0.1886 0.3289 -0.0380 0.130 Uiso calc R 1 1 . .
H H26E 0.2029 0.2323 -0.0897 0.130 Uiso calc R 1 1 . .
H H26F 0.2961 0.3556 -0.0873 0.130 Uiso calc R 1 1 . .

loop_
_atom_site_aniso_label
_atom_site_aniso_U_11
_atom_site_aniso_U_22
_atom_site_aniso_U_33
_atom_site_aniso_U_12
_atom_site_aniso_U_13
_atom_site_aniso_U_23
O1A 0.0532(8) 0.0308(6) 0.0359(7) 0.0096(5) 0.0057(6) 0.0029(5)
O2A 0.0578(8) 0.0402(7) 0.0510(8) 0.0025(6) 0.0136(6) 0.0127(6)
N1A 0.0292(7) 0.0360(7) 0.0295(7) 0.0022(6) 0.0042(6) 0.0038(6)
N2A 0.0561(10) 0.0402(8) 0.0268(8) 0.0130(7) -0.0021(7) -0.0016(6)
N3A 0.0440(9) 0.0538(9) 0.0367(8) 0.0180(7) 0.0110(7) -0.0018(7)
C1A 0.0315(9) 0.0302(8) 0.0280(8) 0.0063(7) 0.0028(7) 0.0027(6)
C2A 0.0308(9) 0.0327(8) 0.0263(8) 0.0063(7) 0.0042(7) 0.0026(6)
C3A 0.0339(9) 0.0295(8) 0.0290(8) 0.0063(7) 0.0049(7) 0.0036(6)
C4A 0.0334(9) 0.0357(9) 0.0284(9) 0.0061(7) 0.0036(7) 0.0051(7)
C5A 0.0517(12) 0.0541(11) 0.0456(11) 0.0101(9) 0.0190(10) -0.0009(9)
C6AA 0.0420(17) 0.064(2) 0.057(2) 0.0122(14) 0.0213(14) 0.0091(16)
C6A 0.057(5) 0.109(8) 0.055(5) 0.044(5) 0.027(4) 0.026(5)
C7A 0.0315(10) 0.0657(12) 0.0488(12) 0.0039(9) 0.0061(9) 0.0093(9)
C8A 0.0348(9) 0.0330(9) 0.0321(9) 0.0057(7) 0.0035(7) 0.0039(7)
C9A 0.0404(10) 0.0392(9) 0.0367(10) 0.0087(8) 0.0022(8) 0.0090(8)
C10A 0.0615(13) 0.0588(12) 0.0382(11) 0.0153(10) -0.0020(9) 0.0143(9)
C11A 0.0616(14) 0.0635(13) 0.0639(14) 0.0240(11) 0.0055(11) 0.0327(11)
C12A 0.0588(13) 0.0443(11) 0.0685(14) 0.0218(9) 0.0111(11) 0.0186(10)
C13A 0.0450(11) 0.0382(9) 0.0490(11) 0.0141(8) 0.0063(9) 0.0072(8)
C14A 0.0321(9) 0.0342(9) 0.0366(10) 0.0064(7) 0.0042(7) 0.0087(7)
C15A 0.0313(9) 0.0432(10) 0.0339(9) 0.0041(8) 0.0030(7) 0.0084(8)
C16A 0.0607(13) 0.0633(12) 0.0406(11) 0.0083(10) 0.0200(10) 0.0153(9)
C17A 0.0533(13) 0.0798(14) 0.0455(12) 0.0173(11) 0.0223(10) 0.0062(10)
C18A 0.0345(10) 0.0432(9) 0.0338(9) 0.0121(8) 0.0034(7) 0.0023(7)
C19A 0.0554(13) 0.0682(13) 0.0611(13) 0.0292(11) 0.0084(10) -0.0110(10)
C20A 0.0337(9) 0.0374(9) 0.0253(8) 0.0050(7) 0.0063(7) -0.0006(7)
C21A 0.0512(12) 0.0430(10) 0.0397(10) -0.0021(9) -0.0008(9) 0.0056(8)
C22A 0.0513(12) 0.0530(12) 0.0473(12) -0.0114(9) -0.0002(10) -0.0034(9)
C23A 0.0408(11) 0.0656(13) 0.0359(10) 0.0077(10) 0.0033(8) -0.0049(9)
C24A 0.0416(11) 0.0628(12) 0.0381(10) 0.0166(9) 0.0042(9) 0.0091(9)
C25A 0.0381(10) 0.0425(10) 0.0412(10) 0.0073(8) 0.0052(8) 0.0060(8)
C26A 0.0538(14) 0.0992(18) 0.0604(15) 0.0087(13) -0.0141(11) -0.0078(13)
O1B 0.0582(9) 0.0345(7) 0.0584(8) 0.0059(6) -0.0040(7) 0.0056(6)
O2B 0.1059(13) 0.0372(8) 0.0651(10) 0.0171(8) 0.0196(9) 0.0074(7)
N1B 0.0529(10) 0.0583(10) 0.0469(9) 0.0208(8) 0.0168(8) 0.0150(7)
N2B 0.0500(9) 0.0386(8) 0.0484(9) 0.0038(7) 0.0005(7) 0.0179(7)
N3B 0.0490(10) 0.0617(10) 0.0578(10) 0.0179(8) 0.0191(8) 0.0291(8)
C1B 0.0439(10) 0.0350(9) 0.0410(10) 0.0079(8) 0.0101(8) 0.0112(8)
C2B 0.0479(11) 0.0342(9) 0.0373(10) 0.0120(8) 0.0086(8) 0.0102(7)
C3B 0.0583(12) 0.0354(9) 0.0398(10) 0.0108(8) 0.0121(9) 0.0123(8)
C4B 0.0592(12) 0.0426(10) 0.0416(11) 0.0130(9) 0.0130(9) 0.0104(8)
C5B 0.0937(18) 0.0727(14) 0.0555(13) 0.0257(13) 0.0365(13) 0.0159(11)
C6B 0.0813(18) 0.1004(19) 0.0769(17) 0.0328(15) 0.0398(14) 0.0149(14)
C7B 0.0665(15) 0.0865(16) 0.0767(16) 0.0340(13) 0.0300(13) 0.0213(13)
C8B 0.0415(11) 0.0352(9) 0.0469(11) 0.0091(8) 0.0053(9) 0.0095(8)
C9B 0.0399(10) 0.0464(10) 0.0422(11) 0.0049(8) 0.0079(8) 0.0103(8)
C10B 0.0530(13) 0.0693(14) 0.0446(12) 0.0042(11) 0.0040(10) 0.0145(10)
C11B 0.0521(13) 0.0817(15) 0.0444(12) -0.0024(11) 0.0055(10) -0.0002(11)
C12B 0.0544(13) 0.0588(13) 0.0595(14) -0.0108(10) 0.0143(11) -0.0039(11)
C13B 0.0550(13) 0.0455(11) 0.0582(13) -0.0009(9) 0.0154(11) 0.0099(9)
C14B 0.0400(10) 0.0397(10) 0.0450(11) 0.0048(8) 0.0108(8) 0.0083(8)
C15B 0.0585(12) 0.0419(11) 0.0464(11) 0.0181(9) 0.0076(9) 0.0081(8)
C16B 0.0859(17) 0.0659(13) 0.0453(12) 0.0325(13) 0.0209(11) 0.0093(10)
C17B 0.0719(16) 0.0869(16) 0.0587(14) 0.0377(13) 0.0309(12) 0.0301(12)
C18B 0.0459(11) 0.0479(10) 0.0472(11) 0.0151(9) 0.0088(9) 0.0184(9)
C19B 0.0526(14) 0.0855(16) 0.1029(19) 0.0141(12) 0.0219(13) 0.0549(15)
C20B 0.0634(13) 0.0493(11) 0.0388(10) 0.0196(9) 0.0148(9) 0.0188(9)
C21B 0.0896(17) 0.0579(12) 0.0470(12) 0.0306(12) 0.0081(11) 0.0134(10)
C22B 0.0951(18) 0.0806(16) 0.0556(14) 0.0522(14) 0.0231(13) 0.0296(13)
C23B 0.0687(15) 0.0930(17) 0.0403(12) 0.0336(13) 0.0196(11) 0.0271(12)
C24B 0.0677(15) 0.0778(15) 0.0450(12) 0.0162(12) 0.0088(11) 0.0121(11)
C25B 0.0693(14) 0.0551(12) 0.0467(12) 0.0189(11) 0.0087(10) 0.0119(10)
C26B 0.0811(18) 0.140(2) 0.0568(15) 0.0522(17) 0.0172(13) 0.0352(15)

loop_
_atom_type_symbol
_atom_type_description
_atom_type_scat_dispersion_real
_atom_type_scat_dispersion_imag
_atom_type_scat_source
C C 0.0033 0.0016 'International Tables Vol C Tables 4.2.6.8 and 6.1.1.4'
H H 0.0000 0.0000 'International Tables Vol C Tables 4.2.6.8 and 6.1.1.4'
N N 0.0061 0.0033 'International Tables Vol C Tables 4.2.6.8 and 6.1.1.4'
O O 0.0106 0.0060 'International Tables Vol C Tables 4.2.6.8 and 6.1.1.4'

loop_
_geom_angle_atom_site_label_1
_geom_angle_atom_site_label_2
_geom_angle_atom_site_label_3
_geom_angle
C1A N1A C7A 118.87(13)
C1A N1A C4A 111.65(12)
C7A N1A C4A 108.84(13)
C8A N2A C9A 111.37(14)
C8A N2A H2A 124.3
C9A N2A H2A 124.3
C17A N3A C18A 111.02(14)
C17A N3A C19A 113.69(16)
C18A N3A C19A 112.65(14)
N1A C1A C14A 119.65(13)
N1A C1A C8A 106.99(12)
C14A C1A C8A 100.53(12)
N1A C1A C2A 102.75(11)
C14A C1A C2A 112.81(12)
C8A C1A C2A 114.51(13)
C18A C2A C15A 107.69(13)
C18A C2A C3A 114.06(12)
C15A C2A C3A 110.71(12)
C18A C2A C1A 110.80(12)
C15A C2A C1A 112.00(12)
C3A C2A C1A 101.60(12)
C20A C3A C4A 114.31(13)
C20A C3A C2A 116.31(13)
C4A C3A C2A 104.97(12)
C20A C3A H3A 106.9
C4A C3A H3A 106.9
C2A C3A H3A 106.9
N1A C4A C5A 105.27(13)
N1A C4A C3A 105.94(12)
C5A C4A C3A 118.54(14)
N1A C4A H4A 108.9
C5A C4A H4A 108.9
C3A C4A H4A 108.9
C6A C5A C4A 109.8(3)
C4A C5A C6AA 101.44(16)
C6A C5A H51A 135.8
C4A C5A H51A 111.5
C6AA C5A H51A 111.5
C6A C5A H52A 68.2
C4A C5A H52A 111.5
C6AA C5A H52A 111.5
H51A C5A H52A 109.3
C7A C6AA C5A 103.1(2)
C7A C6AA H61A 111.2
C5A C6AA H61A 111.2
C7A C6AA H62A 111.2
C5A C6AA H62A 111.2
H61A C6AA H62A 109.1
C5A C6A C7A 101.6(5)
C5A C6A H63A 111.5
C7A C6A H63A 111.5
C5A C6A H64A 111.5
C7A C6A H64A 111.5
H63A C6A H64A 109.3
N1A C7A C6AA 105.09(16)
N1A C7A C6A 101.9(3)
N1A C7A H71A 110.7
C6AA C7A H71A 110.7
C6A C7A H71A 74.1
N1A C7A H72A 110.7
C6AA C7A H72A 110.7
C6A C7A H72A 142.8
H71A C7A H72A 108.8
O1A C8A N2A 125.70(15)
O1A C8A C1A 125.42(14)
N2A C8A C1A 108.55(13)
C10A C9A C14A 122.37(16)
C10A C9A N2A 127.68(16)
C14A C9A N2A 109.93(13)
C9A C10A C11A 117.75(18)
C9A C10A H10A 121.1
C11A C10A H10A 121.1
C12A C11A C10A 120.92(17)
C12A C11A H11A 119.5
C10A C11A H11A 119.5
C11A C12A C13A 120.87(17)
C11A C12A H12A 119.6
C13A C12A H12A 119.6
C14A C13A C12A 118.96(17)
C14A C13A H13A 120.5
C12A C13A H13A 120.5
C13A C14A C9A 119.12(15)
C13A C14A C1A 132.36(15)
C9A C14A C1A 108.51(13)
O2A C15A C16A 120.55(15)
O2A C15A C2A 121.80(15)
C16A C15A C2A 117.62(15)
C15A C16A C17A 112.37(15)
C15A C16A H16A 109.1
C17A C16A H16A 109.1
C15A C16A H16B 109.1
C17A C16A H16B 109.1
H16A C16A H16B 107.9
N3A C17A C16A 108.98(15)
N3A C17A H17A 109.9
C16A C17A H17A 109.9
N3A C17A H17B 109.9
C16A C17A H17B 109.9
H17A C17A H17B 108.3
N3A C18A C2A 110.66(13)
N3A C18A H18A 109.5
C2A C18A H18A 109.5
N3A C18A H18B 109.5
C2A C18A H18B 109.5
H18A C18A H18B 108.1
N3A C19A H19A 109.5
N3A C19A H19B 109.5
H19A C19A H19B 109.5
N3A C19A H19C 109.5
H19A C19A H19C 109.5
H19B C19A H19C 109.5
C25A C20A C21A 116.76(15)
C25A C20A C3A 122.63(14)
C21A C20A C3A 120.58(14)
C22A C21A C20A 121.06(17)
C22A C21A H21A 119.5
C20A C21A H21A 119.5
C23A C22A C21A 121.99(18)
C23A C22A H22A 119.0
C21A C22A H22A 119.0
C22A C23A C24A 116.99(17)
C22A C23A C26A 122.42(19)
C24A C23A C26A 120.57(19)
C23A C24A C25A 121.64(17)
C23A C24A H24A 119.2
C25A C24A H24A 119.2
C24A C25A C20A 121.56(16)
C24A C25A H25A 119.2
C20A C25A H25A 119.2
C23A C26A H26A 109.5
C23A C26A H26B 109.5
H26A C26A H26B 109.5
C23A C26A H26C 109.5
H26A C26A H26C 109.5
H26B C26A H26C 109.5
C7B N1B C4B 108.59(16)
C7B N1B C1B 126.19(15)
C4B N1B C1B 111.17(14)
C8B N2B C9B 111.89(14)
C8B N2B H2B 124.1
C9B N2B H2B 124.1
C17B N3B C18B 109.34(15)
C17B N3B C19B 112.47(17)
C18B N3B C19B 111.71(17)
N1B C1B C14B 109.95(14)
N1B C1B C8B 113.05(14)
C14B C1B C8B 100.99(13)
N1B C1B C2B 101.40(13)
C14B C1B C2B 118.35(14)
C8B C1B C2B 113.55(14)
C18B C2B C15B 107.40(15)
C18B C2B C3B 111.75(14)
C15B C2B C3B 112.54(13)
C18B C2B C1B 112.55(13)
C15B C2B C1B 109.27(14)
C3B C2B C1B 103.38(13)
C20B C3B C4B 116.77(15)
C20B C3B C2B 117.33(15)
C4B C3B C2B 102.11(13)
C20B C3B H3B 106.6
C4B C3B H3B 106.6
C2B C3B H3B 106.6
N1B C4B C3B 100.22(14)
N1B C4B C5B 100.92(16)
C3B C4B C5B 122.04(15)
N1B C4B H4B 110.8
C3B C4B H4B 110.8
C5B C4B H4B 110.8
C4B C5B C6B 103.76(17)
C4B C5B H51B 111.0
C6B C5B H51B 111.0
C4B C5B H52B 111.0
C6B C5B H52B 111.0
H51B C5B H52B 109.0
C7B C6B C5B 106.14(18)
C7B C6B H61B 110.5
C5B C6B H61B 110.5
C7B C6B H62B 110.5
C5B C6B H62B 110.5
H61B C6B H62B 108.7
N1B C7B C6B 102.28(18)
N1B C7B H71B 111.3
C6B C7B H71B 111.3
N1B C7B H72B 111.3
C6B C7B H72B 111.3
H71B C7B H72B 109.2
O1B C8B N2B 125.57(15)
O1B C8B C1B 125.97(15)
N2B C8B C1B 108.10(14)
C10B C9B C14B 121.75(17)
C10B C9B N2B 128.76(16)
C14B C9B N2B 109.38(15)
C9B C10B C11B 117.42(18)
C9B C10B H10B 121.3
C11B C10B H10B 121.3
C12B C11B C10B 121.77(19)
C12B C11B H11B 119.1
C10B C11B H11B 119.1
C11B C12B C13B 120.26(19)
C11B C12B H12B 119.9
C13B C12B H12B 119.9
C14B C13B C12B 119.10(18)
C14B C13B H13B 120.5
C12B C13B H13B 120.5
C13B C14B C9B 119.69(17)
C13B C14B C1B 130.42(16)
C9B C14B C1B 109.56(14)
O2B C15B C16B 121.35(17)
O2B C15B C2B 122.23(17)
C16B C15B C2B 116.42(16)
C15B C16B C17B 113.12(17)
C15B C16B H16C 109.0
C17B C16B H16C 109.0
C15B C16B H16D 109.0
C17B C16B H16D 109.0
H16C C16B H16D 107.8
N3B C17B C16B 110.04(17)
N3B C17B H17C 109.7
C16B C17B H17C 109.7
N3B C17B H17D 109.7
C16B C17B H17D 109.7
H17C C17B H17D 108.2
N3B C18B C2B 110.83(14)
N3B C18B H18C 109.5
C2B C18B H18C 109.5
N3B C18B H18D 109.5
C2B C18B H18D 109.5
H18C C18B H18D 108.1
N3B C19B H19D 109.5
N3B C19B H19E 109.5
H19D C19B H19E 109.5
N3B C19B H19F 109.5
H19D C19B H19F 109.5
H19E C19B H19F 109.5
C25B C20B C21B 117.16(18)
C25B C20B C3B 122.95(17)
C21B C20B C3B 119.81(18)
C22B C21B C20B 120.7(2)
C22B C21B H21B 119.6
C20B C21B H21B 119.6
C23B C22B C21B 121.8(2)
C23B C22B H22B 119.1
C21B C22B H22B 119.1
C24B C23B C22B 117.3(2)
C24B C23B C26B 121.6(2)
C22B C23B C26B 121.0(2)
C23B C24B C25B 121.6(2)
C23B C24B H24B 119.2
C25B C24B H24B 119.2
C20B C25B C24B 121.4(2)
C20B C25B H25B 119.3
C24B C25B H25B 119.3
C23B C26B H26D 109.5
C23B C26B H26E 109.5
H26D C26B H26E 109.5
C23B C26B H26F 109.5
H26D C26B H26F 109.5
H26E C26B H26F 109.5

loop_
_geom_bond_atom_site_label_1
_geom_bond_atom_site_label_2
_geom_bond_distance
O1A C8A 1.2244(18)
O2A C15A 1.2062(19)
N1A C1A 1.459(2)
N1A C7A 1.464(2)
N1A C4A 1.475(2)
N2A C8A 1.346(2)
N2A C9A 1.400(2)
N2A H2A 0.8600
N3A C17A 1.443(2)
N3A C18A 1.452(2)
N3A C19A 1.459(2)
C1A C14A 1.527(2)
C1A C8A 1.550(2)
C1A C2A 1.586(2)
C2A C18A 1.538(2)
C2A C15A 1.539(2)
C2A C3A 1.559(2)
C3A C20A 1.517(2)
C3A C4A 1.524(2)
C3A H3A 0.9800
C4A C5A 1.519(2)
C4A H4A 0.9800
C5A C6A 1.414(8)
C5A C6AA 1.526(3)
C5A H51A 0.9700
C5A H52A 0.9700
C6AA C7A 1.498(3)
C6AA H61A 0.9700
C6AA H62A 0.9700
C6A C7A 1.637(9)
C6A H63A 0.9700
C6A H64A 0.9700
C7A H71A 0.9700
C7A H72A 0.9700
C9A C10A 1.378(2)
C9A C14A 1.387(2)
C10A C11A 1.382(3)
C10A H10A 0.9300
C11A C12A 1.375(3)
C11A H11A 0.9300
C12A C13A 1.389(2)
C12A H12A 0.9300
C13A C14A 1.382(2)
C13A H13A 0.9300
C15A C16A 1.497(2)
C16A C17A 1.509(3)
C16A H16A 0.9700
C16A H16B 0.9700
C17A H17A 0.9700
C17A H17B 0.9700
C18A H18A 0.9700
C18A H18B 0.9700
C19A H19A 0.9600
C19A H19B 0.9600
C19A H19C 0.9600
C20A C25A 1.385(2)
C20A C21A 1.391(2)
C21A C22A 1.380(3)
C21A H21A 0.9300
C22A C23A 1.377(3)
C22A H22A 0.9300
C23A C24A 1.378(3)
C23A C26A 1.507(3)
C24A C25A 1.380(2)
C24A H24A 0.9300
C25A H25A 0.9300
C26A H26A 0.9600
C26A H26B 0.9600
C26A H26C 0.9600
O1B C8B 1.215(2)
O2B C15B 1.208(2)
N1B C7B 1.433(3)
N1B C4B 1.439(2)
N1B C1B 1.439(2)
N2B C8B 1.356(2)
N2B C9B 1.398(2)
N2B H2B 0.8600
N3B C17B 1.444(3)
N3B C18B 1.454(2)
N3B C19B 1.457(3)
C1B C14B 1.508(2)
C1B C8B 1.559(2)
C1B C2B 1.616(2)
C2B C18B 1.526(2)
C2B C15B 1.527(2)
C2B C3B 1.567(2)
C3B C20B 1.512(3)
C3B C4B 1.514(2)
C3B H3B 0.9800
C4B C5B 1.516(3)
C4B H4B 0.9800
C5B C6B 1.533(3)
C5B H51B 0.9700
C5B H52B 0.9700
C6B C7B 1.517(3)
C6B H61B 0.9700
C6B H62B 0.9700
C7B H71B 0.9700
C7B H72B 0.9700
C9B C10B 1.377(3)
C9B C14B 1.391(2)
C10B C11B 1.382(3)
C10B H10B 0.9300
C11B C12B 1.375(3)
C11B H11B 0.9300
C12B C13B 1.383(3)
C12B H12B 0.9300
C13B C14B 1.379(2)
C13B H13B 0.9300
C15B C16B 1.501(3)
C16B C17B 1.516(3)
C16B H16C 0.9700
C16B H16D 0.9700
C17B H17C 0.9700
C17B H17D 0.9700
C18B H18C 0.9700
C18B H18D 0.9700
C19B H19D 0.9600
C19B H19E 0.9600
C19B H19F 0.9600
C20B C25B 1.382(3)
C20B C21B 1.390(3)
C21B C22B 1.383(3)
C21B H21B 0.9300
C22B C23B 1.379(3)
C22B H22B 0.9300
C23B C24B 1.369(3)
C23B C26B 1.503(3)
C24B C25B 1.384(3)
C24B H24B 0.9300
C25B H25B 0.9300
C26B H26D 0.9600
C26B H26E 0.9600
C26B H26F 0.9600

loop_
_geom_hbond_atom_site_label_D
_geom_hbond_atom_site_label_H
_geom_hbond_atom_site_label_A
_geom_hbond_site_symmetry_A
_geom_hbond_distance_DH
_geom_hbond_distance_HA
_geom_hbond_distance_DA
_geom_hbond_angle_DHA
N2A H2A O1A 2_776 0.86 1.99 2.8331(17) 167
N2B H2B O1A 1_545 0.86 2.48 3.0829(18) 128
N2B H2B N1A 1_545 0.86 2.24 3.0461(18) 156
C4A H4A O1B 1_565 0.98 2.52 3.4598(19) 160
C16B H16C O2A . 0.97 2.47 3.431(2) 171
C5A H52A O2B . 0.97 2.58 3.404(2) 143
C6A H63A Cg1 1_655 0.97 2.97 3.819(9) 147
C6B H62B Cg2 1_655 0.97 2.93 3.827(3) 155

loop_
_geom_torsion_atom_site_label_1
_geom_torsion_atom_site_label_2
_geom_torsion_atom_site_label_3
_geom_torsion_atom_site_label_4
_geom_torsion
C7A N1A C1A C14A -27.6(2)
C4A N1A C1A C14A 100.38(15)
C7A N1A C1A C8A 85.58(16)
C4A N1A C1A C8A -146.43(12)
C7A N1A C1A C2A -153.49(13)
C4A N1A C1A C2A -25.50(15)
N1A C1A C2A C18A -86.50(14)
C14A C1A C2A C18A 143.31(13)
C8A C1A C2A C18A 29.13(17)
N1A C1A C2A C15A 153.23(13)
C14A C1A C2A C15A 23.04(18)
C8A C1A C2A C15A -91.14(15)
N1A C1A C2A C3A 35.05(13)
C14A C1A C2A C3A -95.14(14)
C8A C1A C2A C3A 150.67(12)
C18A C2A C3A C20A -40.86(18)
C15A C2A C3A C20A 80.78(16)
C1A C2A C3A C20A -160.11(12)
C18A C2A C3A C4A 86.55(15)
C15A C2A C3A C4A -151.80(13)
C1A C2A C3A C4A -32.70(14)
C1A N1A C4A C5A -121.48(14)
C7A N1A C4A C5A 11.69(17)
C1A N1A C4A C3A 4.89(16)
C7A N1A C4A C3A 138.07(13)
C20A C3A C4A N1A 147.06(13)
C2A C3A C4A N1A 18.44(15)
C20A C3A C4A C5A -95.09(17)
C2A C3A C4A C5A 136.29(15)
N1A C4A C5A C6A 13.3(5)
C3A C4A C5A C6A -104.9(5)
N1A C4A C5A C6AA -31.8(2)
C3A C4A C5A C6AA -150.0(2)
C6A C5A C6AA C7A -66.6(5)
C4A C5A C6AA C7A 40.2(3)
C4A C5A C6A C7A -29.4(6)
C6AA C5A C6A C7A 56.6(5)
C1A N1A C7A C6AA 143.2(2)
C4A N1A C7A C6AA 13.9(2)
C1A N1A C7A C6A 101.0(4)
C4A N1A C7A C6A -28.3(4)
C5A C6AA C7A N1A -33.8(3)
C5A C6AA C7A C6A 57.0(4)
C5A C6A C7A N1A 35.3(6)
C5A C6A C7A C6AA -64.2(5)
C9A N2A C8A O1A -163.96(16)
C9A N2A C8A C1A 9.70(19)
N1A C1A C8A O1A 37.5(2)
C14A C1A C8A O1A 163.20(16)
C2A C1A C8A O1A -75.6(2)
N1A C1A C8A N2A -136.14(14)
C14A C1A C8A N2A -10.48(16)
C2A C1A C8A N2A 110.73(15)
C8A N2A C9A C10A 174.03(18)
C8A N2A C9A C14A -4.5(2)
C14A C9A C10A C11A 0.9(3)
N2A C9A C10A C11A -177.47(18)
C9A C10A C11A C12A -0.6(3)
C10A C11A C12A C13A -0.3(3)
C11A C12A C13A C14A 0.9(3)
C12A C13A C14A C9A -0.7(3)
C12A C13A C14A C1A -179.14(17)
C10A C9A C14A C13A -0.3(3)
N2A C9A C14A C13A 178.37(15)
C10A C9A C14A C1A 178.56(16)
N2A C9A C14A C1A -2.82(19)
N1A C1A C14A C13A -57.0(2)
C8A C1A C14A C13A -173.61(18)
C2A C1A C14A C13A 64.0(2)
N1A C1A C14A C9A 124.40(15)
C8A C1A C14A C9A 7.79(17)
C2A C1A C14A C9A -114.62(15)
C18A C2A C15A O2A 136.59(16)
C3A C2A C15A O2A 11.3(2)
C1A C2A C15A O2A -101.35(18)
C18A C2A C15A C16A -41.64(19)
C3A C2A C15A C16A -166.96(14)
C1A C2A C15A C16A 80.42(18)
O2A C15A C16A C17A -136.01(18)
C2A C15A C16A C17A 42.2(2)
C18A N3A C17A C16A 65.47(19)
C19A N3A C17A C16A -166.27(16)
C15A C16A C17A N3A -51.2(2)
C17A N3A C18A C2A -67.97(18)
C19A N3A C18A C2A 163.22(15)
C15A C2A C18A N3A 52.32(17)
C3A C2A C18A N3A 175.61(13)
C1A C2A C18A N3A -70.49(16)
C4A C3A C20A C25A -36.6(2)
C2A C3A C20A C25A 86.09(19)
C4A C3A C20A C21A 141.23(16)
C2A C3A C20A C21A -96.12(18)
C25A C20A C21A C22A -0.2(3)
C3A C20A C21A C22A -178.11(17)
C20A C21A C22A C23A 0.4(3)
C21A C22A C23A C24A -0.2(3)
C21A C22A C23A C26A 178.3(2)
C22A C23A C24A C25A -0.1(3)
C26A C23A C24A C25A -178.62(19)
C23A C24A C25A C20A 0.3(3)
C21A C20A C25A C24A -0.1(3)
C3A C20A C25A C24A 177.76(16)
C7B N1B C1B C14B 71.1(2)
C4B N1B C1B C14B -153.96(14)
C7B N1B C1B C8B -41.0(3)
C4B N1B C1B C8B 94.02(17)
C7B N1B C1B C2B -162.89(19)
C4B N1B C1B C2B -27.91(17)
N1B C1B C2B C18B 119.23(15)
C14B C1B C2B C18B -120.48(16)
C8B C1B C2B C18B -2.3(2)
N1B C1B C2B C15B -121.54(15)
C14B C1B C2B C15B -1.3(2)
C8B C1B C2B C15B 116.88(16)
N1B C1B C2B C3B -1.51(16)
C14B C1B C2B C3B 118.78(15)
C8B C1B C2B C3B -123.09(15)
C18B C2B C3B C20B 35.3(2)
C15B C2B C3B C20B -85.67(19)
C1B C2B C3B C20B 156.56(15)
C18B C2B C3B C4B -93.74(17)
C15B C2B C3B C4B 145.32(15)
C1B C2B C3B C4B 27.55(16)
C7B N1B C4B C3B -170.33(16)
C1B N1B C4B C3B 46.70(17)
C7B N1B C4B C5B -44.6(2)
C1B N1B C4B C5B 172.42(14)
C20B C3B C4B N1B -172.76(15)
C2B C3B C4B N1B -43.40(16)
C20B C3B C4B C5B 77.4(2)
C2B C3B C4B C5B -153.27(18)
N1B C4B C5B C6B 32.1(2)
C3B C4B C5B C6B 141.6(2)
C4B C5B C6B C7B -11.0(3)
C4B N1B C7B C6B 37.4(2)
C1B N1B C7B C6B 173.35(19)
C5B C6B C7B N1B -14.6(3)
C9B N2B C8B O1B 170.51(18)
C9B N2B C8B C1B -2.9(2)
N1B C1B C8B O1B -53.8(2)
C14B C1B C8B O1B -171.20(18)
C2B C1B C8B O1B 61.0(2)
N1B C1B C8B N2B 119.57(16)
C14B C1B C8B N2B 2.15(18)
C2B C1B C8B N2B -125.61(15)
C8B N2B C9B C10B -173.85(19)
C8B N2B C9B C14B 2.4(2)
C14B C9B C10B C11B -1.5(3)
N2B C9B C10B C11B 174.38(19)
C9B C10B C11B C12B 0.5(3)
C10B C11B C12B C13B 0.3(3)
C11B C12B C13B C14B -0.1(3)
C12B C13B C14B C9B -0.9(3)
C12B C13B C14B C1B -173.48(18)
C10B C9B C14B C13B 1.7(3)
N2B C9B C14B C13B -174.85(17)
C10B C9B C14B C1B 175.73(17)
N2B C9B C14B C1B -0.9(2)
N1B C1B C14B C13B 52.7(2)
C8B C1B C14B C13B 172.39(19)
C2B C1B C14B C13B -63.0(3)
N1B C1B C14B C9B -120.42(16)
C8B C1B C14B C9B -0.75(18)
C2B C1B C14B C9B 123.81(16)
C18B C2B C15B O2B -136.52(19)
C3B C2B C15B O2B -13.1(3)
C1B C2B C15B O2B 101.1(2)
C18B C2B C15B C16B 43.8(2)
C3B C2B C15B C16B 167.16(16)
C1B C2B C15B C16B -78.6(2)
O2B C15B C16B C17B 139.0(2)
C2B C15B C16B C17B -41.3(2)
C18B N3B C17B C16B -63.3(2)
C19B N3B C17B C16B 172.04(16)
C15B C16B C17B N3B 49.1(2)
C17B N3B C18B C2B 69.51(19)
C19B N3B C18B C2B -165.34(16)
C15B C2B C18B N3B -56.88(18)
C3B C2B C18B N3B 179.24(14)
C1B C2B C18B N3B 63.43(19)
C4B C3B C20B C25B 19.5(3)
C2B C3B C20B C25B -102.2(2)
C4B C3B C20B C21B -157.21(18)
C2B C3B C20B C21B 81.1(2)
C25B C20B C21B C22B 0.4(3)
C3B C20B C21B C22B 177.25(19)
C20B C21B C22B C23B -0.5(3)
C21B C22B C23B C24B 0.2(3)
C21B C22B C23B C26B -179.6(2)
C22B C23B C24B C25B 0.2(3)
C26B C23B C24B C25B 179.9(2)
C21B C20B C25B C24B 0.0(3)
C3B C20B C25B C24B -176.80(18)
C23B C24B C25B C20B -0.3(3)
